data_4306050
loop_
_publ_author_name
'Sanjay Kumar Singh'
'Sanjeev Sharma'
'Sudhakar Dhar Dwivedi'
'Ru-Qiang Zou'
'Qiang Xu'
'Daya Shankar Pandey'

_publ_section_title
;
Reactivity of the Oxime/Oximato Group in Ruthenium(II) Complexes
;
_journal_name_full 'Inorganic Chemistry'
_journal_page_first 11942
_journal_page_last 11949
_journal_paper_doi 10.1021/ic8009699
_journal_volume 47
_journal_year 2008
_chemical_compound_source Synthesis
_chemical_formula_moiety 'C46 H39 N3 O3 P2 Ru'
_chemical_formula_sum 'C46 H39 N3 O3 P2 Ru'
_chemical_formula_weight 844.81
_chemical_name_systematic '[(k3-dapd)RuCO(PPh3)2]'
_space_group_IT_number 14
_symmetry_cell_setting monoclinic
_symmetry_Int_Tables_number 14
_symmetry_space_group_name_Hall '-P 2yn'
_symmetry_space_group_name_H-M 'P 1 21/n 1'
_atom_sites_solution_hydrogens geom
_atom_sites_solution_primary direct
_atom_sites_solution_secondary difmap
_audit_creation_method SHELXL-97
_cell_angle_alpha 90.00
_cell_angle_beta 90.48(3)
_cell_angle_gamma 90.00
_cell_formula_units_Z 4
_cell_length_a 9.837(2)
_cell_length_b 23.636(5)
_cell_length_c 17.079(3)
_cell_measurement_temperature 293(2)
_cell_volume 3970.9(14)
_computing_structure_refinement 'SHELXL-97 (Sheldrick, 1997)'
_diffrn_ambient_temperature 293(2)
_diffrn_measured_fraction_theta_full 0.954
_diffrn_measured_fraction_theta_max 0.954
_diffrn_radiation_monochromator graphite
_diffrn_radiation_type MoK\a
_diffrn_radiation_wavelength 0.71073
_diffrn_reflns_av_R_equivalents 0.0995
_diffrn_reflns_av_sigmaI/netI 0.0351
_diffrn_reflns_limit_h_max 12
_diffrn_reflns_limit_h_min -12
_diffrn_reflns_limit_k_max 30
_diffrn_reflns_limit_k_min -30
_diffrn_reflns_limit_l_max 22
_diffrn_reflns_limit_l_min -22
_diffrn_reflns_number 62229
_diffrn_reflns_theta_full 27.89
_diffrn_reflns_theta_max 27.89
_diffrn_reflns_theta_min 3.26
_diffrn_source 'fine-focus sealed tube'
_exptl_absorpt_coefficient_mu 0.521
_exptl_crystal_colour Red
_exptl_crystal_density_diffrn 1.413
_exptl_crystal_density_method 'not measured'
_exptl_crystal_description Block
_exptl_crystal_F_000 1736
_exptl_crystal_recrystallization_method Dichloromethane-Diethylether
_refine_diff_density_max 0.779
_refine_diff_density_min -0.809
_refine_diff_density_rms 0.119
_refine_ls_extinction_coef 0.0000(3)
_refine_ls_extinction_expression Fc^*^=kFc[1+0.001xFc^2^\l^3^/sin(2\q)]^-1/4^
_refine_ls_extinction_method SHELXL
_refine_ls_goodness_of_fit_ref 1.433
_refine_ls_hydrogen_treatment mixed
_refine_ls_matrix_type full
_refine_ls_number_parameters 499
_refine_ls_number_reflns 9045
_refine_ls_number_restraints 0
_refine_ls_restrained_S_all 1.433
_refine_ls_R_factor_all 0.0728
_refine_ls_R_factor_gt 0.0634
_refine_ls_shift/su_max 0.255
_refine_ls_shift/su_mean 0.001
_refine_ls_structure_factor_coef Fsqd
_refine_ls_weighting_details 'calc w=1/[\s^2^(Fo^2^)+(0.1000P)^2^+0.0000P] where P=(Fo^2^+2Fc^2^)/3'
_refine_ls_weighting_scheme calc
_refine_ls_wR_factor_gt 0.1833
_refine_ls_wR_factor_ref 0.1913
_reflns_number_gt 7537
_reflns_number_total 9045
_reflns_threshold_expression >2sigma(I)
_cod_data_source_file ic8009699_si_001_2.cif
_cod_data_source_block complex-11
_cod_original_cell_volume 3970.7(14)
_cod_original_sg_symbol_H-M 'P 21/n'
_cod_database_code 4306050

loop_
_symmetry_equiv_pos_as_xyz
'x, y, z'
'-x+1/2, y+1/2, -z+1/2'
'-x, -y, -z'
'x-1/2, -y-1/2, z-1/2'

loop_
_atom_site_label
_atom_site_type_symbol
_atom_site_fract_x
_atom_site_fract_y
_atom_site_fract_z
_atom_site_U_iso_or_equiv
_atom_site_adp_type
_atom_site_occupancy
_atom_site_symmetry_multiplicity
_atom_site_calc_flag
_atom_site_refinement_flags
_atom_site_disorder_assembly
_atom_site_disorder_group
Ru1 Ru 0.72914(3) 0.094264(11) 0.251433(15) 0.03044(13) Uani 1 1 d . . .
P2 P 0.71768(9) -0.00697(4) 0.26169(5) 0.0335(2) Uani 1 1 d . . .
P1 P 0.75118(10) 0.19514(4) 0.25015(5) 0.0337(2) Uani 1 1 d . . .
O1 O 1.0088(4) 0.08701(15) 0.3245(2) 0.0655(10) Uani 1 1 d . . .
O3 O 0.8889(3) 0.08862(12) 0.09855(18) 0.0517(7) Uani 1 1 d . . .
O2 O 0.6351(4) 0.10312(13) 0.42336(17) 0.0547(8) Uani 1 1 d . . .
N2 N 0.5420(4) 0.09568(13) 0.2018(2) 0.0413(7) Uani 1 1 d . . .
N3 N 0.7707(4) 0.09038(12) 0.13108(18) 0.0385(7) Uani 1 1 d . . .
N1 N 0.5996(4) 0.10029(13) 0.34915(19) 0.0428(8) Uani 1 1 d . . .
C1 C 0.9031(5) 0.09037(15) 0.2958(2) 0.0423(9) Uani 1 1 d . . .
C10 C 0.6761(7) 0.0826(2) -0.0021(3) 0.0729(15) Uani 1 1 d . . .
H10A H 0.7321 0.1129 -0.0209 0.109 Uiso 1 1 calc R . .
H10B H 0.5886 0.0843 -0.0273 0.109 Uiso 1 1 calc R . .
H10C H 0.7186 0.0470 -0.0137 0.109 Uiso 1 1 calc R . .
C9 C 0.6592(5) 0.08815(17) 0.0847(2) 0.0462(9) Uani 1 1 d . . .
C8 C 0.5314(5) 0.09119(16) 0.1232(2) 0.0456(9) Uani 1 1 d . . .
C7 C 0.4007(6) 0.0901(2) 0.0887(3) 0.0650(14) Uani 1 1 d . . .
H7 H 0.3900 0.0870 0.0347 0.078 Uiso 1 1 calc R . .
C6 C 0.2898(6) 0.0939(2) 0.1364(4) 0.0708(16) Uani 1 1 d . . .
H6 H 0.2032 0.0931 0.1141 0.085 Uiso 1 1 calc R . .
C5 C 0.3025(5) 0.0987(2) 0.2151(4) 0.0632(13) Uani 1 1 d . . .
H5 H 0.2255 0.1016 0.2461 0.076 Uiso 1 1 calc R . .
C4 C 0.4328(5) 0.09918(16) 0.2498(3) 0.0462(9) Uani 1 1 d . . .
C3 C 0.4673(5) 0.10198(17) 0.3314(3) 0.0480(10) Uani 1 1 d . . .
C2 C 0.3619(6) 0.1050(3) 0.3939(3) 0.0772(17) Uani 1 1 d . . .
H2A H 0.4019 0.0946 0.4433 0.116 Uiso 1 1 calc R . .
H2B H 0.2890 0.0794 0.3814 0.116 Uiso 1 1 calc R . .
H2C H 0.3272 0.1429 0.3970 0.116 Uiso 1 1 calc R . .
C11 C 0.5871(4) 0.23106(16) 0.2553(2) 0.0430(8) Uani 1 1 d . . .
C12 C 0.5447(6) 0.2596(3) 0.3214(3) 0.0749(16) Uani 1 1 d . . .
H12 H 0.6028 0.2629 0.3644 0.090 Uiso 1 1 calc R . .
C13 C 0.4170(7) 0.2829(4) 0.3237(4) 0.114(3) Uani 1 1 d . . .
H13 H 0.3886 0.3009 0.3691 0.136 Uiso 1 1 calc R . .
C14 C 0.3311(6) 0.2801(3) 0.2609(5) 0.095(2) Uani 1 1 d . . .
H14 H 0.2454 0.2966 0.2631 0.114 Uiso 1 1 calc R . .
C15 C 0.3718(6) 0.2529(2) 0.1948(4) 0.0780(16) Uani 1 1 d . . .
H15 H 0.3142 0.2512 0.1514 0.094 Uiso 1 1 calc R . .
C16 C 0.4995(5) 0.2275(2) 0.1920(3) 0.0590(12) Uani 1 1 d . . .
H16 H 0.5258 0.2082 0.1472 0.071 Uiso 1 1 calc R . .
C17 C 0.8523(4) 0.22491(16) 0.3311(2) 0.0428(8) Uani 1 1 d . . .
C18 C 0.8366(6) 0.20350(18) 0.4064(3) 0.0620(13) Uani 1 1 d . . .
H18 H 0.7750 0.1745 0.4157 0.074 Uiso 1 1 calc R . .
C19 C 0.9139(8) 0.2259(2) 0.4680(3) 0.086(2) Uani 1 1 d . . .
H19 H 0.9028 0.2117 0.5183 0.103 Uiso 1 1 calc R . .
C20 C 1.0058(7) 0.2685(3) 0.4555(4) 0.0819(18) Uani 1 1 d . . .
H20 H 1.0583 0.2822 0.4969 0.098 Uiso 1 1 calc R . .
C21 C 1.0202(6) 0.2911(3) 0.3807(3) 0.0804(17) Uani 1 1 d . . .
H21 H 1.0807 0.3207 0.3723 0.097 Uiso 1 1 calc R . .
C22 C 0.9443(5) 0.2695(2) 0.3187(3) 0.0620(12) Uani 1 1 d . . .
H22 H 0.9543 0.2846 0.2687 0.074 Uiso 1 1 calc R . .
C23 C 0.8353(4) 0.22751(16) 0.1660(2) 0.0419(8) Uani 1 1 d . . .
C24 C 0.9564(5) 0.20540(18) 0.1400(3) 0.0511(10) Uani 1 1 d . . .
H24 H 0.9890 0.1718 0.1615 0.061 Uiso 1 1 calc R . .
C25 C 1.0303(5) 0.2326(2) 0.0822(3) 0.0613(12) Uani 1 1 d . . .
H25 H 1.1116 0.2170 0.0649 0.074 Uiso 1 1 calc R . .
C26 C 0.9837(6) 0.2823(3) 0.0505(3) 0.0813(17) Uani 1 1 d . . .
H26 H 1.0332 0.3004 0.0116 0.098 Uiso 1 1 calc R . .
C27 C 0.8626(7) 0.3058(3) 0.0765(4) 0.097(2) Uani 1 1 d . . .
H27 H 0.8316 0.3399 0.0559 0.116 Uiso 1 1 calc R . .
C28 C 0.7881(6) 0.2778(2) 0.1337(3) 0.0725(15) Uani 1 1 d . . .
H28 H 0.7061 0.2930 0.1504 0.087 Uiso 1 1 calc R . .
C29 C 0.5453(4) -0.03456(16) 0.2757(2) 0.0438(8) Uani 1 1 d . . .
C30 C 0.4553(5) -0.0355(2) 0.2126(3) 0.0589(11) Uani 1 1 d . . .
H30 H 0.4844 -0.0246 0.1631 0.071 Uiso 1 1 calc R . .
C31 C 0.3210(6) -0.0528(3) 0.2237(4) 0.0778(16) Uani 1 1 d . . .
H31 H 0.2607 -0.0537 0.1815 0.093 Uiso 1 1 calc R . .
C32 C 0.2782(6) -0.0681(3) 0.2959(4) 0.094(2) Uani 1 1 d . . .
H32 H 0.1886 -0.0796 0.3028 0.113 Uiso 1 1 calc R . .
C33 C 0.3659(7) -0.0670(3) 0.3587(4) 0.092(2) Uani 1 1 d . . .
H33 H 0.3354 -0.0775 0.4080 0.110 Uiso 1 1 calc R . .
C34 C 0.4989(5) -0.0502(2) 0.3492(3) 0.0641(13) Uani 1 1 d . . .
H34 H 0.5577 -0.0494 0.3921 0.077 Uiso 1 1 calc R . .
C35 C 0.8133(4) -0.03759(15) 0.3438(2) 0.0389(8) Uani 1 1 d . . .
C36 C 0.8044(5) -0.01275(18) 0.4181(2) 0.0479(9) Uani 1 1 d . . .
H36 H 0.7550 0.0204 0.4253 0.057 Uiso 1 1 calc R . .
C37 C 0.8708(5) -0.0385(2) 0.4810(2) 0.0565(11) Uani 1 1 d . . .
H37 H 0.8640 -0.0225 0.5306 0.068 Uiso 1 1 calc R . .
C38 C 0.9447(6) -0.0860(2) 0.4717(3) 0.0628(14) Uani 1 1 d . . .
H38 H 0.9874 -0.1025 0.5148 0.075 Uiso 1 1 calc R . .
C39 C 0.9573(6) -0.1104(2) 0.3985(3) 0.0611(12) Uani 1 1 d . . .
H39 H 1.0105 -0.1425 0.3921 0.073 Uiso 1 1 calc R . .
C40 C 0.8900(5) -0.08646(17) 0.3343(3) 0.0489(10) Uani 1 1 d . . .
H40 H 0.8964 -0.1032 0.2852 0.059 Uiso 1 1 calc R . .
C41 C 0.7862(4) -0.04598(15) 0.1783(2) 0.0409(8) Uani 1 1 d . . .
C42 C 0.7269(6) -0.09416(16) 0.1473(3) 0.0513(11) Uani 1 1 d . . .
H42 H 0.6455 -0.1076 0.1674 0.062 Uiso 1 1 calc R . .
C43 C 0.7906(6) -0.1227(2) 0.0854(3) 0.0663(14) Uani 1 1 d . . .
H43 H 0.7515 -0.1554 0.0649 0.080 Uiso 1 1 calc R . .
C44 C 0.9093(7) -0.1027(2) 0.0550(3) 0.0702(16) Uani 1 1 d . . .
H44 H 0.9498 -0.1214 0.0134 0.084 Uiso 1 1 calc R . .
C45 C 0.9691(5) -0.0551(2) 0.0857(3) 0.0641(13) Uani 1 1 d . . .
H45 H 1.0501 -0.0416 0.0651 0.077 Uiso 1 1 calc R . .
C46 C 0.9082(5) -0.02705(18) 0.1478(3) 0.0515(10) Uani 1 1 d . . .
H46 H 0.9498 0.0048 0.1691 0.062 Uiso 1 1 calc R . .

loop_
_atom_site_aniso_label
_atom_site_aniso_U_11
_atom_site_aniso_U_22
_atom_site_aniso_U_33
_atom_site_aniso_U_23
_atom_site_aniso_U_13
_atom_site_aniso_U_12
Ru1 0.03084(19) 0.03463(18) 0.02590(18) 0.00002(9) 0.00355(11) 0.00061(10)
P2 0.0346(5) 0.0353(4) 0.0306(4) 0.0008(3) 0.0016(3) -0.0025(3)
P1 0.0362(5) 0.0343(4) 0.0306(4) 0.0003(3) 0.0029(3) 0.0022(3)
O1 0.043(2) 0.085(2) 0.068(2) 0.0079(17) -0.0150(17) -0.0028(16)
O3 0.0522(19) 0.0611(18) 0.0420(16) 0.0007(12) 0.0177(13) 0.0052(13)
O2 0.064(2) 0.0711(19) 0.0289(14) -0.0054(12) 0.0089(13) -0.0054(15)
N2 0.0393(19) 0.0474(18) 0.0370(17) -0.0028(12) -0.0006(14) 0.0036(13)
N3 0.0444(19) 0.0398(15) 0.0315(15) 0.0010(11) 0.0062(13) 0.0053(12)
N1 0.051(2) 0.0470(17) 0.0308(16) -0.0016(12) 0.0099(14) -0.0021(14)
C1 0.049(2) 0.0410(19) 0.0371(19) 0.0024(14) 0.0028(17) -0.0026(16)
C10 0.090(4) 0.099(4) 0.029(2) -0.003(2) 0.000(2) 0.017(3)
C9 0.056(3) 0.056(2) 0.0268(17) -0.0006(15) -0.0012(16) 0.0082(19)
C8 0.046(2) 0.052(2) 0.038(2) 0.0015(16) -0.0064(17) 0.0041(17)
C7 0.058(3) 0.085(4) 0.052(3) -0.001(2) -0.018(2) 0.012(2)
C6 0.040(3) 0.092(4) 0.080(4) -0.001(3) -0.017(3) 0.008(2)
C5 0.035(3) 0.077(3) 0.077(3) -0.003(2) 0.003(2) 0.003(2)
C4 0.037(2) 0.050(2) 0.052(2) -0.0037(17) 0.0063(18) -0.0002(15)
C3 0.045(2) 0.056(2) 0.043(2) -0.0067(17) 0.0176(18) -0.0050(17)
C2 0.058(3) 0.116(5) 0.058(3) -0.018(3) 0.028(3) -0.010(3)
C11 0.041(2) 0.0442(19) 0.044(2) 0.0038(16) 0.0051(16) 0.0023(16)
C12 0.060(3) 0.097(4) 0.068(3) -0.031(3) 0.001(3) 0.016(3)
C13 0.074(4) 0.162(7) 0.105(5) -0.048(5) 0.011(4) 0.048(5)
C14 0.046(3) 0.115(5) 0.125(6) -0.016(4) 0.008(3) 0.024(3)
C15 0.062(4) 0.081(4) 0.090(4) 0.019(3) -0.013(3) 0.008(3)
C16 0.056(3) 0.064(3) 0.056(3) 0.008(2) -0.005(2) 0.010(2)
C17 0.045(2) 0.0421(19) 0.0410(19) -0.0064(15) -0.0054(16) 0.0042(16)
C18 0.099(4) 0.043(2) 0.044(2) 0.0045(18) -0.014(2) -0.005(2)
C19 0.149(6) 0.061(3) 0.047(3) -0.001(2) -0.033(3) 0.011(3)
C20 0.086(4) 0.085(4) 0.074(4) -0.026(3) -0.033(3) 0.003(3)
C21 0.073(4) 0.099(4) 0.069(3) -0.026(3) -0.001(3) -0.026(3)
C22 0.063(3) 0.069(3) 0.054(3) -0.015(2) 0.005(2) -0.017(2)
C23 0.044(2) 0.0453(19) 0.0364(18) 0.0012(15) 0.0029(15) -0.0036(16)
C24 0.053(2) 0.048(2) 0.052(2) -0.0026(18) 0.0072(19) -0.0043(19)
C25 0.053(3) 0.073(3) 0.059(3) -0.011(2) 0.021(2) -0.012(2)
C26 0.087(4) 0.093(4) 0.065(3) 0.021(3) 0.031(3) -0.009(3)
C27 0.096(5) 0.097(4) 0.098(4) 0.056(4) 0.036(4) 0.019(4)
C28 0.071(3) 0.073(3) 0.074(3) 0.031(3) 0.024(3) 0.017(3)
C29 0.039(2) 0.0446(19) 0.047(2) 0.0006(16) 0.0035(16) -0.0075(16)
C30 0.046(2) 0.070(3) 0.060(3) -0.004(2) -0.007(2) -0.013(2)
C31 0.048(3) 0.088(4) 0.098(4) -0.003(3) -0.011(3) -0.018(3)
C32 0.048(3) 0.119(5) 0.115(5) -0.002(4) 0.010(3) -0.029(4)
C33 0.074(4) 0.114(5) 0.088(4) 0.009(4) 0.028(3) -0.034(4)
C34 0.055(3) 0.080(3) 0.057(3) 0.011(2) 0.010(2) -0.020(2)
C35 0.0388(19) 0.0415(18) 0.0365(17) 0.0070(15) -0.0022(14) -0.0073(15)
C36 0.055(2) 0.052(2) 0.0370(19) 0.0014(16) -0.0025(17) -0.0067(18)
C37 0.071(3) 0.063(3) 0.036(2) 0.0052(18) -0.0077(19) -0.017(2)
C38 0.075(4) 0.063(3) 0.050(3) 0.017(2) -0.019(2) -0.006(2)
C39 0.066(3) 0.057(2) 0.060(3) 0.014(2) -0.014(2) 0.007(2)
C40 0.051(3) 0.051(2) 0.044(2) 0.0054(17) -0.0061(18) -0.0005(18)
C41 0.051(2) 0.0403(18) 0.0317(17) 0.0015(14) -0.0002(15) 0.0077(16)
C42 0.057(3) 0.046(2) 0.050(2) -0.0048(17) -0.008(2) 0.0021(18)
C43 0.083(4) 0.064(3) 0.052(3) -0.022(2) -0.015(2) 0.016(3)
C44 0.088(4) 0.078(3) 0.045(3) -0.007(2) 0.006(3) 0.031(3)
C45 0.071(3) 0.063(3) 0.059(3) 0.005(2) 0.025(2) 0.019(3)
C46 0.054(3) 0.047(2) 0.053(2) 0.0037(18) 0.0122(19) 0.0064(19)

loop_
_atom_type_symbol
_atom_type_description
_atom_type_scat_dispersion_real
_atom_type_scat_dispersion_imag
_atom_type_scat_source
C C 0.0033 0.0016 'International Tables Vol C Tables 4.2.6.8 and 6.1.1.4'
H H 0.0000 0.0000 'International Tables Vol C Tables 4.2.6.8 and 6.1.1.4'
N N 0.0061 0.0033 'International Tables Vol C Tables 4.2.6.8 and 6.1.1.4'
O O 0.0106 0.0060 'International Tables Vol C Tables 4.2.6.8 and 6.1.1.4'
P P 0.1023 0.0942 'International Tables Vol C Tables 4.2.6.8 and 6.1.1.4'
Ru Ru -1.2594 0.8363 'International Tables Vol C Tables 4.2.6.8 and 6.1.1.4'

loop_
_geom_angle_atom_site_label_1
_geom_angle_atom_site_label_2
_geom_angle_atom_site_label_3
_geom_angle
_geom_angle_site_symmetry_1
_geom_angle_site_symmetry_3
_geom_angle_publ_flag
C1 Ru1 N2 177.95(15) . . ?
C1 Ru1 N3 102.10(17) . . ?
N2 Ru1 N3 76.97(15) . . ?
C1 Ru1 N1 103.85(17) . . ?
N2 Ru1 N1 77.10(15) . . ?
N3 Ru1 N1 154.05(15) . . ?
C1 Ru1 P1 88.28(11) . . ?
N2 Ru1 P1 93.55(9) . . ?
N3 Ru1 P1 90.92(8) . . ?
N1 Ru1 P1 89.74(9) . . ?
C1 Ru1 P2 87.98(11) . . ?
N2 Ru1 P2 90.22(9) . . ?
N3 Ru1 P2 92.15(8) . . ?
N1 Ru1 P2 88.89(9) . . ?
P1 Ru1 P2 175.59(3) . . ?
C41 P2 C29 105.61(18) . . ?
C41 P2 C35 101.93(17) . . ?
C29 P2 C35 103.26(17) . . ?
C41 P2 Ru1 115.31(12) . . ?
C29 P2 Ru1 114.05(13) . . ?
C35 P2 Ru1 115.18(12) . . ?
C11 P1 C23 104.39(18) . . ?
C11 P1 C17 105.01(18) . . ?
C23 P1 C17 100.69(18) . . ?
C11 P1 Ru1 112.48(13) . . ?
C23 P1 Ru1 117.69(13) . . ?
C17 P1 Ru1 115.02(13) . . ?
C8 N2 C4 123.3(4) . . ?
C8 N2 Ru1 118.6(3) . . ?
C4 N2 Ru1 118.1(3) . . ?
O3 N3 C9 118.5(3) . . ?
O3 N3 Ru1 127.2(3) . . ?
C9 N3 Ru1 114.3(3) . . ?
O2 N1 C3 117.9(4) . . ?
O2 N1 Ru1 127.5(3) . . ?
C3 N1 Ru1 114.6(3) . . ?
O1 C1 Ru1 178.2(4) . . ?
C9 C10 H10A 109.5 . . ?
C9 C10 H10B 109.5 . . ?
H10A C10 H10B 109.5 . . ?
C9 C10 H10C 109.5 . . ?
H10A C10 H10C 109.5 . . ?
H10B C10 H10C 109.5 . . ?
N3 C9 C8 116.4(3) . . ?
N3 C9 C10 119.2(4) . . ?
C8 C9 C10 124.5(4) . . ?
N2 C8 C7 118.6(5) . . ?
N2 C8 C9 113.7(4) . . ?
C7 C8 C9 127.7(4) . . ?
C6 C7 C8 118.6(5) . . ?
C6 C7 H7 120.7 . . ?
C8 C7 H7 120.7 . . ?
C5 C6 C7 121.9(5) . . ?
C5 C6 H6 119.0 . . ?
C7 C6 H6 119.0 . . ?
C6 C5 C4 119.7(5) . . ?
C6 C5 H5 120.2 . . ?
C4 C5 H5 120.2 . . ?
N2 C4 C5 117.9(4) . . ?
N2 C4 C3 114.1(4) . . ?
C5 C4 C3 128.1(5) . . ?
N1 C3 C4 116.2(4) . . ?
N1 C3 C2 121.4(4) . . ?
C4 C3 C2 122.4(5) . . ?
C3 C2 H2A 109.5 . . ?
C3 C2 H2B 109.5 . . ?
H2A C2 H2B 109.5 . . ?
C3 C2 H2C 109.5 . . ?
H2A C2 H2C 109.5 . . ?
H2B C2 H2C 109.5 . . ?
C16 C11 C12 118.6(4) . . ?
C16 C11 P1 118.7(3) . . ?
C12 C11 P1 122.6(3) . . ?
C13 C12 C11 120.1(5) . . ?
C13 C12 H12 120.0 . . ?
C11 C12 H12 120.0 . . ?
C14 C13 C12 121.3(6) . . ?
C14 C13 H13 119.3 . . ?
C12 C13 H13 119.3 . . ?
C15 C14 C13 119.4(6) . . ?
C15 C14 H14 120.3 . . ?
C13 C14 H14 120.3 . . ?
C14 C15 C16 120.2(6) . . ?
C14 C15 H15 119.9 . . ?
C16 C15 H15 119.9 . . ?
C11 C16 C15 120.3(5) . . ?
C11 C16 H16 119.8 . . ?
C15 C16 H16 119.8 . . ?
C18 C17 C22 119.3(4) . . ?
C18 C17 P1 119.5(3) . . ?
C22 C17 P1 121.2(3) . . ?
C17 C18 C19 119.6(5) . . ?
C17 C18 H18 120.2 . . ?
C19 C18 H18 120.2 . . ?
C20 C19 C18 121.2(5) . . ?
C20 C19 H19 119.4 . . ?
C18 C19 H19 119.4 . . ?
C19 C20 C21 119.7(5) . . ?
C19 C20 H20 120.1 . . ?
C21 C20 H20 120.1 . . ?
C22 C21 C20 120.1(5) . . ?
C22 C21 H21 120.0 . . ?
C20 C21 H21 120.0 . . ?
C21 C22 C17 120.1(5) . . ?
C21 C22 H22 119.9 . . ?
C17 C22 H22 119.9 . . ?
C24 C23 C28 118.9(4) . . ?
C24 C23 P1 119.4(3) . . ?
C28 C23 P1 121.2(3) . . ?
C23 C24 C25 120.9(4) . . ?
C23 C24 H24 119.6 . . ?
C25 C24 H24 119.6 . . ?
C26 C25 C24 120.1(5) . . ?
C26 C25 H25 119.9 . . ?
C24 C25 H25 119.9 . . ?
C25 C26 C27 120.0(5) . . ?
C25 C26 H26 120.0 . . ?
C27 C26 H26 120.0 . . ?
C26 C27 C28 119.4(5) . . ?
C26 C27 H27 120.3 . . ?
C28 C27 H27 120.3 . . ?
C27 C28 C23 120.6(5) . . ?
C27 C28 H28 119.7 . . ?
C23 C28 H28 119.7 . . ?
C30 C29 C34 119.0(4) . . ?
C30 C29 P2 119.2(3) . . ?
C34 C29 P2 121.5(3) . . ?
C29 C30 C31 119.8(5) . . ?
C29 C30 H30 120.1 . . ?
C31 C30 H30 120.1 . . ?
C32 C31 C30 120.2(5) . . ?
C32 C31 H31 119.9 . . ?
C30 C31 H31 119.9 . . ?
C31 C32 C33 120.5(5) . . ?
C31 C32 H32 119.7 . . ?
C33 C32 H32 119.7 . . ?
C32 C33 C34 120.4(6) . . ?
C32 C33 H33 119.8 . . ?
C34 C33 H33 119.8 . . ?
C33 C34 C29 120.1(5) . . ?
C33 C34 H34 119.9 . . ?
C29 C34 H34 119.9 . . ?
C40 C35 C36 119.5(4) . . ?
C40 C35 P2 121.0(3) . . ?
C36 C35 P2 119.5(3) . . ?
C37 C36 C35 118.9(4) . . ?
C37 C36 H36 120.6 . . ?
C35 C36 H36 120.6 . . ?
C38 C37 C36 121.5(4) . . ?
C38 C37 H37 119.2 . . ?
C36 C37 H37 119.2 . . ?
C37 C38 C39 120.4(4) . . ?
C37 C38 H38 119.8 . . ?
C39 C38 H38 119.8 . . ?
C38 C39 C40 119.7(5) . . ?
C38 C39 H39 120.1 . . ?
C40 C39 H39 120.1 . . ?
C35 C40 C39 119.9(4) . . ?
C35 C40 H40 120.0 . . ?
C39 C40 H40 120.0 . . ?
C42 C41 C46 119.0(4) . . ?
C42 C41 P2 123.8(4) . . ?
C46 C41 P2 117.1(3) . . ?
C41 C42 C43 119.6(5) . . ?
C41 C42 H42 120.2 . . ?
C43 C42 H42 120.2 . . ?
C44 C43 C42 120.4(5) . . ?
C44 C43 H43 119.8 . . ?
C42 C43 H43 119.8 . . ?
C43 C44 C45 120.2(5) . . ?
C43 C44 H44 119.9 . . ?
C45 C44 H44 119.9 . . ?
C44 C45 C46 119.8(5) . . ?
C44 C45 H45 120.1 . . ?
C46 C45 H45 120.1 . . ?
C41 C46 C45 120.9(4) . . ?
C41 C46 H46 119.6 . . ?
C45 C46 H46 119.6 . . ?

loop_
_geom_bond_atom_site_label_1
_geom_bond_atom_site_label_2
_geom_bond_distance
_geom_bond_site_symmetry_2
_geom_bond_publ_flag
Ru1 C1 1.868(5) . ?
Ru1 N2 2.021(4) . ?
Ru1 N3 2.101(3) . ?
Ru1 N1 2.113(3) . ?
Ru1 P1 2.3942(11) . ?
Ru1 P2 2.4019(10) . ?
P2 C41 1.830(4) . ?
P2 C29 1.835(4) . ?
P2 C35 1.831(4) . ?
P1 C11 1.826(4) . ?
P1 C23 1.832(4) . ?
P1 C17 1.837(4) . ?
O1 C1 1.148(6) . ?
O3 N3 1.294(5) . ?
O2 N1 1.313(4) . ?
N2 C8 1.350(5) . ?
N2 C4 1.359(6) . ?
N3 C9 1.348(6) . ?
N1 C3 1.335(6) . ?
C10 C9 1.500(6) . ?
C10 H10A 0.9600 . ?
C10 H10B 0.9600 . ?
C10 H10C 0.9600 . ?
C9 C8 1.425(7) . ?
C8 C7 1.410(6) . ?
C7 C6 1.370(8) . ?
C7 H7 0.9300 . ?
C6 C5 1.353(8) . ?
C6 H6 0.9300 . ?
C5 C4 1.408(7) . ?
C5 H5 0.9300 . ?
C4 C3 1.434(6) . ?
C3 C2 1.495(6) . ?
C2 H2A 0.9600 . ?
C2 H2B 0.9600 . ?
C2 H2C 0.9600 . ?
C11 C16 1.380(6) . ?
C11 C12 1.383(6) . ?
C12 C13 1.373(8) . ?
C12 H12 0.9300 . ?
C13 C14 1.362(9) . ?
C13 H13 0.9300 . ?
C14 C15 1.363(9) . ?
C14 H14 0.9300 . ?
C15 C16 1.393(7) . ?
C15 H15 0.9300 . ?
C16 H16 0.9300 . ?
C17 C18 1.392(6) . ?
C17 C22 1.406(6) . ?
C18 C19 1.397(7) . ?
C18 H18 0.9300 . ?
C19 C20 1.370(9) . ?
C19 H19 0.9300 . ?
C20 C21 1.394(8) . ?
C20 H20 0.9300 . ?
C21 C22 1.388(6) . ?
C21 H21 0.9300 . ?
C22 H22 0.9300 . ?
C23 C24 1.377(6) . ?
C23 C28 1.389(6) . ?
C24 C25 1.389(6) . ?
C24 H24 0.9300 . ?
C25 C26 1.372(8) . ?
C25 H25 0.9300 . ?
C26 C27 1.390(9) . ?
C26 H26 0.9300 . ?
C27 C28 1.393(7) . ?
C27 H27 0.9300 . ?
C28 H28 0.9300 . ?
C29 C30 1.388(6) . ?
C29 C34 1.390(6) . ?
C30 C31 1.398(7) . ?
C30 H30 0.9300 . ?
C31 C32 1.355(9) . ?
C31 H31 0.9300 . ?
C32 C33 1.372(9) . ?
C32 H32 0.9300 . ?
C33 C34 1.377(7) . ?
C33 H33 0.9300 . ?
C34 H34 0.9300 . ?
C35 C40 1.390(6) . ?
C35 C36 1.402(5) . ?
C36 C37 1.392(6) . ?
C36 H36 0.9300 . ?
C37 C38 1.347(7) . ?
C37 H37 0.9300 . ?
C38 C39 1.383(7) . ?
C38 H38 0.9300 . ?
C39 C40 1.396(6) . ?
C39 H39 0.9300 . ?
C40 H40 0.9300 . ?
C41 C42 1.382(5) . ?
C41 C46 1.387(6) . ?
C42 C43 1.407(7) . ?
C42 H42 0.9300 . ?
C43 C44 1.367(9) . ?
C43 H43 0.9300 . ?
C44 C45 1.372(8) . ?
C44 H44 0.9300 . ?
C45 C46 1.390(6) . ?
C45 H45 0.9300 . ?
C46 H46 0.9300 . ?

loop_
_geom_torsion_atom_site_label_1
_geom_torsion_atom_site_label_2
_geom_torsion_atom_site_label_3
_geom_torsion_atom_site_label_4
_geom_torsion
_geom_torsion_site_symmetry_1
_geom_torsion_site_symmetry_2
_geom_torsion_site_symmetry_3
_geom_torsion_site_symmetry_4
_geom_torsion_publ_flag
C1 Ru1 P2 C41 -87.71(19) . . . . ?
N2 Ru1 P2 C41 91.30(18) . . . . ?
N3 Ru1 P2 C41 14.33(18) . . . . ?
N1 Ru1 P2 C41 168.39(18) . . . . ?
P1 Ru1 P2 C41 -119.8(4) . . . . ?
C1 Ru1 P2 C29 149.81(19) . . . . ?
N2 Ru1 P2 C29 -31.18(18) . . . . ?
N3 Ru1 P2 C29 -108.16(18) . . . . ?
N1 Ru1 P2 C29 45.91(18) . . . . ?
P1 Ru1 P2 C29 117.7(5) . . . . ?
C1 Ru1 P2 C35 30.64(19) . . . . ?
N2 Ru1 P2 C35 -150.35(18) . . . . ?
N3 Ru1 P2 C35 132.68(17) . . . . ?
N1 Ru1 P2 C35 -73.26(18) . . . . ?
P1 Ru1 P2 C35 -1.4(5) . . . . ?
C1 Ru1 P1 C11 -152.8(2) . . . . ?
N2 Ru1 P1 C11 28.07(18) . . . . ?
N3 Ru1 P1 C11 105.08(17) . . . . ?
N1 Ru1 P1 C11 -48.98(17) . . . . ?
P2 Ru1 P1 C11 -120.8(5) . . . . ?
C1 Ru1 P1 C23 85.8(2) . . . . ?
N2 Ru1 P1 C23 -93.32(18) . . . . ?
N3 Ru1 P1 C23 -16.31(18) . . . . ?
N1 Ru1 P1 C23 -170.37(18) . . . . ?
P2 Ru1 P1 C23 117.8(5) . . . . ?
C1 Ru1 P1 C17 -32.7(2) . . . . ?
N2 Ru1 P1 C17 148.24(18) . . . . ?
N3 Ru1 P1 C17 -134.75(18) . . . . ?
N1 Ru1 P1 C17 71.19(18) . . . . ?
P2 Ru1 P1 C17 -0.6(5) . . . . ?
C1 Ru1 N2 C8 -60(4) . . . . ?
N3 Ru1 N2 C8 2.9(3) . . . . ?
N1 Ru1 N2 C8 -178.1(3) . . . . ?
P1 Ru1 N2 C8 93.0(3) . . . . ?
P2 Ru1 N2 C8 -89.3(3) . . . . ?
C1 Ru1 N2 C4 117(4) . . . . ?
N3 Ru1 N2 C4 -179.3(3) . . . . ?
N1 Ru1 N2 C4 -0.3(3) . . . . ?
P1 Ru1 N2 C4 -89.2(3) . . . . ?
P2 Ru1 N2 C4 88.5(3) . . . . ?
C1 Ru1 N3 O3 -3.0(3) . . . . ?
N2 Ru1 N3 O3 178.9(3) . . . . ?
N1 Ru1 N3 O3 176.7(3) . . . . ?
P1 Ru1 N3 O3 85.4(3) . . . . ?
P2 Ru1 N3 O3 -91.4(3) . . . . ?
C1 Ru1 N3 C9 175.2(3) . . . . ?
N2 Ru1 N3 C9 -2.9(3) . . . . ?
N1 Ru1 N3 C9 -5.0(4) . . . . ?
P1 Ru1 N3 C9 -96.3(2) . . . . ?
P2 Ru1 N3 C9 86.9(2) . . . . ?
C1 Ru1 N1 O2 2.7(3) . . . . ?
N2 Ru1 N1 O2 -179.2(3) . . . . ?
N3 Ru1 N1 O2 -177.1(3) . . . . ?
P1 Ru1 N1 O2 -85.5(3) . . . . ?
P2 Ru1 N1 O2 90.3(3) . . . . ?
C1 Ru1 N1 C3 -178.2(3) . . . . ?
N2 Ru1 N1 C3 0.0(3) . . . . ?
N3 Ru1 N1 C3 2.1(4) . . . . ?
P1 Ru1 N1 C3 93.7(3) . . . . ?
P2 Ru1 N1 C3 -90.5(3) . . . . ?
N2 Ru1 C1 O1 -74(15) . . . . ?
N3 Ru1 C1 O1 -137(14) . . . . ?
N1 Ru1 C1 O1 43(14) . . . . ?
P1 Ru1 C1 O1 133(14) . . . . ?
P2 Ru1 C1 O1 -45(14) . . . . ?
O3 N3 C9 C8 -179.0(3) . . . . ?
Ru1 N3 C9 C8 2.6(4) . . . . ?
O3 N3 C9 C10 1.2(5) . . . . ?
Ru1 N3 C9 C10 -177.2(3) . . . . ?
C4 N2 C8 C7 0.1(6) . . . . ?
Ru1 N2 C8 C7 177.8(3) . . . . ?
C4 N2 C8 C9 180.0(3) . . . . ?
Ru1 N2 C8 C9 -2.4(4) . . . . ?
N3 C9 C8 N2 -0.3(5) . . . . ?
C10 C9 C8 N2 179.5(4) . . . . ?
N3 C9 C8 C7 179.6(4) . . . . ?
C10 C9 C8 C7 -0.6(7) . . . . ?
N2 C8 C7 C6 0.2(7) . . . . ?
C9 C8 C7 C6 -179.7(4) . . . . ?
C8 C7 C6 C5 0.2(8) . . . . ?
C7 C6 C5 C4 -0.8(8) . . . . ?
C8 N2 C4 C5 -0.7(6) . . . . ?
Ru1 N2 C4 C5 -178.4(3) . . . . ?
C8 N2 C4 C3 178.2(3) . . . . ?
Ru1 N2 C4 C3 0.6(4) . . . . ?
C6 C5 C4 N2 1.1(7) . . . . ?
C6 C5 C4 C3 -177.7(4) . . . . ?
O2 N1 C3 C4 179.6(3) . . . . ?
Ru1 N1 C3 C4 0.3(5) . . . . ?
O2 N1 C3 C2 -2.1(6) . . . . ?
Ru1 N1 C3 C2 178.7(4) . . . . ?
N2 C4 C3 N1 -0.6(5) . . . . ?
C5 C4 C3 N1 178.2(4) . . . . ?
N2 C4 C3 C2 -178.9(4) . . . . ?
C5 C4 C3 C2 -0.1(7) . . . . ?
C23 P1 C11 C16 59.9(4) . . . . ?
C17 P1 C11 C16 165.4(4) . . . . ?
Ru1 P1 C11 C16 -68.8(4) . . . . ?
C23 P1 C11 C12 -123.0(4) . . . . ?
C17 P1 C11 C12 -17.5(5) . . . . ?
Ru1 P1 C11 C12 108.3(4) . . . . ?
C16 C11 C12 C13 1.1(9) . . . . ?
P1 C11 C12 C13 -176.0(6) . . . . ?
C11 C12 C13 C14 -2.0(12) . . . . ?
C12 C13 C14 C15 1.0(13) . . . . ?
C13 C14 C15 C16 0.8(11) . . . . ?
C12 C11 C16 C15 0.7(7) . . . . ?
P1 C11 C16 C15 177.9(4) . . . . ?
C14 C15 C16 C11 -1.7(9) . . . . ?
C11 P1 C17 C18 82.6(4) . . . . ?
C23 P1 C17 C18 -169.2(4) . . . . ?
Ru1 P1 C17 C18 -41.6(4) . . . . ?
C11 P1 C17 C22 -96.6(4) . . . . ?
C23 P1 C17 C22 11.6(4) . . . . ?
Ru1 P1 C17 C22 139.2(3) . . . . ?
C22 C17 C18 C19 -1.1(7) . . . . ?
P1 C17 C18 C19 179.7(4) . . . . ?
C17 C18 C19 C20 -0.4(9) . . . . ?
C18 C19 C20 C21 1.8(10) . . . . ?
C19 C20 C21 C22 -1.7(10) . . . . ?
C20 C21 C22 C17 0.2(9) . . . . ?
C18 C17 C22 C21 1.2(7) . . . . ?
P1 C17 C22 C21 -179.6(4) . . . . ?
C11 P1 C23 C24 -172.6(3) . . . . ?
C17 P1 C23 C24 78.7(4) . . . . ?
Ru1 P1 C23 C24 -47.1(4) . . . . ?
C11 P1 C23 C28 15.1(4) . . . . ?
C17 P1 C23 C28 -93.5(4) . . . . ?
Ru1 P1 C23 C28 140.6(4) . . . . ?
C28 C23 C24 C25 -0.4(7) . . . . ?
P1 C23 C24 C25 -172.8(3) . . . . ?
C23 C24 C25 C26 0.5(7) . . . . ?
C24 C25 C26 C27 0.3(9) . . . . ?
C25 C26 C27 C28 -1.3(11) . . . . ?
C26 C27 C28 C23 1.5(11) . . . . ?
C24 C23 C28 C27 -0.6(8) . . . . ?
P1 C23 C28 C27 171.6(5) . . . . ?
C41 P2 C29 C30 -52.9(4) . . . . ?
C35 P2 C29 C30 -159.6(4) . . . . ?
Ru1 P2 C29 C30 74.7(4) . . . . ?
C41 P2 C29 C34 132.5(4) . . . . ?
C35 P2 C29 C34 25.8(4) . . . . ?
Ru1 P2 C29 C34 -99.9(4) . . . . ?
C34 C29 C30 C31 -0.9(7) . . . . ?
P2 C29 C30 C31 -175.7(4) . . . . ?
C29 C30 C31 C32 0.6(9) . . . . ?
C30 C31 C32 C33 -0.1(11) . . . . ?
C31 C32 C33 C34 -0.1(12) . . . . ?
C32 C33 C34 C29 -0.2(10) . . . . ?
C30 C29 C34 C33 0.7(8) . . . . ?
P2 C29 C34 C33 175.4(5) . . . . ?
C41 P2 C35 C40 -12.2(4) . . . . ?
C29 P2 C35 C40 97.2(4) . . . . ?
Ru1 P2 C35 C40 -137.8(3) . . . . ?
C41 P2 C35 C36 170.6(3) . . . . ?
C29 P2 C35 C36 -80.0(3) . . . . ?
Ru1 P2 C35 C36 45.0(3) . . . . ?
C40 C35 C36 C37 -1.2(6) . . . . ?
P2 C35 C36 C37 176.0(3) . . . . ?
C35 C36 C37 C38 1.0(7) . . . . ?
C36 C37 C38 C39 0.5(8) . . . . ?
C37 C38 C39 C40 -1.8(8) . . . . ?
C36 C35 C40 C39 0.0(7) . . . . ?
P2 C35 C40 C39 -177.3(4) . . . . ?
C38 C39 C40 C35 1.6(8) . . . . ?
C29 P2 C41 C42 -13.0(4) . . . . ?
C35 P2 C41 C42 94.6(4) . . . . ?
Ru1 P2 C41 C42 -139.9(3) . . . . ?
C29 P2 C41 C46 170.3(3) . . . . ?
C35 P2 C41 C46 -82.1(3) . . . . ?
Ru1 P2 C41 C46 43.4(3) . . . . ?
C46 C41 C42 C43 -0.5(6) . . . . ?
P2 C41 C42 C43 -177.1(3) . . . . ?
C41 C42 C43 C44 -0.9(7) . . . . ?
C42 C43 C44 C45 1.2(8) . . . . ?
C43 C44 C45 C46 -0.2(8) . . . . ?
C42 C41 C46 C45 1.5(6) . . . . ?
P2 C41 C46 C45 178.4(3) . . . . ?
C44 C45 C46 C41 -1.2(7) . . . . ?
